data_7007518
loop_
_publ_author_name
'Memon, Ashfaq A.'
'Afzaal, Mohammad'
'Malik, Mohammad A.'
'Nguyen, Chinh Q.'
'O'Brien, Paul'
'Raftery, Jim'

_publ_section_title
;
 The N-alkyldithiocarbamato complexes [M(S2CNHR)2] (M=Cd(II) Zn(II);
 R=C2H5, C4H9, C6H13, C12H25); their synthesis, thermal decomposition
 and use to prepare of nanoparticles and nanorods of CdS.
;
_journal_issue 37
_journal_name_full 'Dalton transactions (Cambridge, England : 2003)'
_journal_page_first 4499
_journal_page_last 4505
_journal_paper_doi 10.1039/B606661E
_journal_year 2006
_chemical_formula_sum 'C28 H56 N4 S8 Zn2'
_chemical_formula_weight 835.99
_chemical_name_systematic
;
?
;
_space_group_IT_number 2
_symmetry_cell_setting triclinic
_symmetry_space_group_name_Hall '-P 1'
_symmetry_space_group_name_H-M 'P -1'
_atom_sites_solution_hydrogens geom
_atom_sites_solution_primary direct
_atom_sites_solution_secondary difmap
_audit_creation_method SHELXL-97
_cell_angle_alpha 97.5570(10)
_cell_angle_beta 91.1570(10)
_cell_angle_gamma 113.3540(10)
_cell_formula_units_Z 1
_cell_length_a 7.5670(5)
_cell_length_b 8.3420(6)
_cell_length_c 16.5130(12)
_cell_measurement_reflns_used 4826
_cell_measurement_temperature 100(2)
_cell_measurement_theta_max 28.2795
_cell_measurement_theta_min 2.4955
_cell_volume 945.66(12)
_computing_cell_refinement 'Bruker SMART'
_computing_data_collection 'Bruker SMART'
_computing_data_reduction 'Bruker SAINT'
_computing_molecular_graphics 'Bruker SHELXTL'
_computing_publication_material 'Bruker SHELXTL'
_computing_structure_refinement 'SHELXL-97 (Sheldrick, 1997)'
_computing_structure_solution 'SIR2004 (Burla et al, 2005)'
_diffrn_ambient_temperature 100(2)
_diffrn_measured_fraction_theta_full 0.920
_diffrn_measured_fraction_theta_max 0.920
_diffrn_measurement_device_type 'CCD area detector'
_diffrn_measurement_method 'phi and omega scans'
_diffrn_radiation_monochromator graphite
_diffrn_radiation_source 'fine-focus sealed tube'
_diffrn_radiation_type MoK\a
_diffrn_radiation_wavelength 0.71073
_diffrn_reflns_av_R_equivalents 0.0182
_diffrn_reflns_av_sigmaI/netI 0.0275
_diffrn_reflns_limit_h_max 9
_diffrn_reflns_limit_h_min -10
_diffrn_reflns_limit_k_max 10
_diffrn_reflns_limit_k_min -11
_diffrn_reflns_limit_l_max 21
_diffrn_reflns_limit_l_min -21
_diffrn_reflns_number 8258
_diffrn_reflns_theta_full 28.27
_diffrn_reflns_theta_max 28.27
_diffrn_reflns_theta_min 1.25
_exptl_absorpt_coefficient_mu 1.735
_exptl_absorpt_correction_T_max 0.9182
_exptl_absorpt_correction_T_min 0.5436
_exptl_absorpt_correction_type multi-scan
_exptl_absorpt_process_details SADABS
_exptl_crystal_colour white
_exptl_crystal_density_diffrn 1.468
_exptl_crystal_density_meas 0
_exptl_crystal_density_method 'not measured'
_exptl_crystal_description plate
_exptl_crystal_F_000 440
_exptl_crystal_size_max 0.40
_exptl_crystal_size_mid 0.20
_exptl_crystal_size_min 0.05
_refine_diff_density_max 0.674
_refine_diff_density_min -0.450
_refine_diff_density_rms 0.173
_refine_ls_extinction_method none
_refine_ls_goodness_of_fit_ref 1.163
_refine_ls_hydrogen_treatment constr
_refine_ls_matrix_type full
_refine_ls_number_parameters 192
_refine_ls_number_reflns 4308
_refine_ls_number_restraints 0
_refine_ls_restrained_S_all 1.163
_refine_ls_R_factor_all 0.0298
_refine_ls_R_factor_gt 0.0248
_refine_ls_shift/su_max 0.001
_refine_ls_shift/su_mean 0.000
_refine_ls_structure_factor_coef Fsqd
_refine_ls_weighting_details 'calc w=1/[\s^2^(Fo^2^)+(0.0429P)^2^+0.0000P] where P=(Fo^2^+2Fc^2^)/3'
_refine_ls_weighting_scheme calc
_refine_ls_wR_factor_gt 0.0643
_refine_ls_wR_factor_ref 0.0749
_reflns_number_gt 3897
_reflns_number_total 4308
_reflns_threshold_expression >2sigma(I)
_cod_data_source_file B606661E.txt
_cod_data_source_block s2062ma
_cod_depositor_comments
;
The following automatic conversions were performed:
'_symmetry_cell_setting' value 'Triclinic' changed to 'triclinic'
according to '/home/saulius/struct/CIF-dictionaries/cif_core.dic'
dictionary named 'cif_core.dic' version 2.4.1 from 2010-06-29.

Automatic conversion script
Id: cif_fix_enum 1527 2010-12-29 10:47:43Z saulius 
;
_cod_original_sg_symbol_H-M P-1
_cod_database_code 7007518

loop_
_symmetry_equiv_pos_as_xyz
'x, y, z'
'-x, -y, -z'

loop_
_atom_site_label
_atom_site_type_symbol
_atom_site_fract_x
_atom_site_fract_y
_atom_site_fract_z
_atom_site_U_iso_or_equiv
_atom_site_adp_type
_atom_site_occupancy
_atom_site_symmetry_multiplicity
_atom_site_calc_flag
_atom_site_refinement_flags
_atom_site_disorder_assembly
_atom_site_disorder_group
C1 C 0.2497(3) -1.0152(2) -0.00178(13) 0.0285(5) Uani 1 1 d . . .
H1A H 0.3306 -1.0577 0.0287 0.043 Uiso 1 1 calc R . .
H1B H 0.2456 -1.0558 -0.0605 0.043 Uiso 1 1 calc R . .
H1C H 0.1185 -1.0617 0.0162 0.043 Uiso 1 1 calc R . .
C2 C 0.3338(3) -0.8145(2) 0.01409(11) 0.0204(4) Uani 1 1 d . . .
H2A H 0.2504 -0.7732 -0.0167 0.025 Uiso 1 1 calc R . .
H2B H 0.4629 -0.7691 -0.0074 0.025 Uiso 1 1 calc R . .
C3 C 0.3531(3) -0.7368(2) 0.10408(11) 0.0163(4) Uani 1 1 d . . .
H3A H 0.4373 -0.7767 0.1352 0.020 Uiso 1 1 calc R . .
H3B H 0.2243 -0.7808 0.1260 0.020 Uiso 1 1 calc R . .
C4 C 0.4379(3) -0.5356(2) 0.11637(11) 0.0158(4) Uani 1 1 d . . .
H4A H 0.5626 -0.4928 0.0911 0.019 Uiso 1 1 calc R . .
H4B H 0.3496 -0.4967 0.0874 0.019 Uiso 1 1 calc R . .
C5 C 0.4708(3) -0.4512(2) 0.20588(11) 0.0166(4) Uani 1 1 d . . .
H5A H 0.5572 -0.4912 0.2355 0.020 Uiso 1 1 calc R . .
H5B H 0.3460 -0.4904 0.2311 0.020 Uiso 1 1 calc R . .
C6 C 0.5603(3) -0.2504(2) 0.21487(11) 0.0160(4) Uani 1 1 d . . .
H6A H 0.6851 -0.2107 0.1896 0.019 Uiso 1 1 calc R . .
H6B H 0.4737 -0.2098 0.1858 0.019 Uiso 1 1 calc R . .
C7 C 0.6712(2) -0.0023(2) 0.32995(10) 0.0137(3) Uani 1 1 d . . .
C8 C 0.7579(2) 0.6204(2) 0.51910(10) 0.0119(3) Uani 1 1 d . . .
C9 C 0.7552(3) 0.8291(2) 0.64016(10) 0.0157(4) Uani 1 1 d . . .
H9A H 0.8380 0.7854 0.6697 0.019 Uiso 1 1 calc R . .
H9B H 0.6258 0.7833 0.6614 0.019 Uiso 1 1 calc R . .
C10 C 0.8415(3) 1.0304(2) 0.65638(11) 0.0149(3) Uani 1 1 d . . .
H10A H 0.9689 1.0769 0.6335 0.018 Uiso 1 1 calc R . .
H10B H 0.7561 1.0746 0.6289 0.018 Uiso 1 1 calc R . .
C11 C 0.8645(3) 1.0952(2) 0.74781(11) 0.0151(3) Uani 1 1 d . . .
H11A H 0.9462 1.0466 0.7748 0.018 Uiso 1 1 calc R . .
H11B H 0.7360 1.0491 0.7699 0.018 Uiso 1 1 calc R . .
C12 C 0.9546(3) 1.2958(2) 0.76940(11) 0.0156(3) Uani 1 1 d . . .
H12A H 1.0827 1.3423 0.7471 0.019 Uiso 1 1 calc R . .
H12B H 0.8723 1.3446 0.7431 0.019 Uiso 1 1 calc R . .
C13 C 0.9783(3) 1.3581(2) 0.86136(11) 0.0168(4) Uani 1 1 d . . .
H13A H 1.0592 1.3078 0.8876 0.020 Uiso 1 1 calc R . .
H13B H 0.8499 1.3121 0.8834 0.020 Uiso 1 1 calc R . .
C14 C 1.0702(3) 1.5585(2) 0.88430(12) 0.0205(4) Uani 1 1 d . . .
H14A H 1.2000 1.6048 0.8649 0.031 Uiso 1 1 calc R . .
H14B H 1.0788 1.5899 0.9440 0.031 Uiso 1 1 calc R . .
H14C H 0.9908 1.6096 0.8587 0.031 Uiso 1 1 calc R . .
N1 N 0.5913(2) -0.17290(19) 0.30132(9) 0.0159(3) Uani 1 1 d . . .
H1 H 0.5535 -0.2462 0.3374 0.019 Uiso 1 1 calc R . .
N2 N 0.7384(2) 0.76315(19) 0.55245(9) 0.0143(3) Uani 1 1 d . . .
H2 H 0.7125 0.8258 0.5187 0.017 Uiso 1 1 calc R . .
S1 S 0.70420(7) 0.06568(6) 0.43462(3) 0.01640(10) Uani 1 1 d . . .
S2 S 0.74317(6) 0.15575(6) 0.26673(3) 0.01510(10) Uani 1 1 d . . .
S3 S 0.71720(6) 0.56253(6) 0.41423(3) 0.01345(10) Uani 1 1 d . . .
S4 S 0.81705(6) 0.48708(5) 0.57760(3) 0.01252(10) Uani 1 1 d . . .
Zn1 Zn 0.84693(3) 0.35085(2) 0.400473(12) 0.01319(7) Uani 1 1 d . . .

loop_
_atom_site_aniso_label
_atom_site_aniso_U_11
_atom_site_aniso_U_22
_atom_site_aniso_U_33
_atom_site_aniso_U_23
_atom_site_aniso_U_13
_atom_site_aniso_U_12
C1 0.0393(12) 0.0117(9) 0.0265(11) -0.0025(8) 0.0034(9) 0.0035(8)
C2 0.0271(10) 0.0115(9) 0.0181(9) -0.0003(7) 0.0002(8) 0.0038(7)
C3 0.0192(9) 0.0112(8) 0.0169(9) 0.0014(7) 0.0005(7) 0.0047(7)
C4 0.0179(9) 0.0120(8) 0.0159(9) 0.0008(7) 0.0006(7) 0.0048(7)
C5 0.0201(9) 0.0122(9) 0.0167(9) 0.0007(7) 0.0004(7) 0.0060(7)
C6 0.0208(9) 0.0138(8) 0.0123(8) -0.0009(7) -0.0012(7) 0.0067(7)
C7 0.0131(8) 0.0149(8) 0.0145(8) 0.0021(7) 0.0008(6) 0.0073(7)
C8 0.0099(7) 0.0112(8) 0.0135(8) 0.0015(6) 0.0010(6) 0.0033(6)
C9 0.0209(9) 0.0129(9) 0.0130(8) -0.0012(7) 0.0005(7) 0.0074(7)
C10 0.0195(9) 0.0121(8) 0.0132(8) 0.0005(6) 0.0008(7) 0.0069(7)
C11 0.0181(9) 0.0120(8) 0.0151(9) -0.0001(7) 0.0015(7) 0.0065(7)
C12 0.0197(9) 0.0128(8) 0.0142(8) 0.0009(7) 0.0008(7) 0.0070(7)
C13 0.0203(9) 0.0134(9) 0.0144(9) 0.0006(7) 0.0007(7) 0.0049(7)
C14 0.0250(10) 0.0148(9) 0.0178(9) -0.0011(7) 0.0014(7) 0.0051(7)
N1 0.0232(8) 0.0113(7) 0.0119(7) 0.0011(6) -0.0010(6) 0.0059(6)
N2 0.0190(7) 0.0123(7) 0.0132(7) 0.0012(6) 0.0006(6) 0.0081(6)
S1 0.0256(2) 0.0111(2) 0.0112(2) 0.00065(16) 0.00079(17) 0.00634(18)
S2 0.0202(2) 0.0115(2) 0.0122(2) 0.00155(16) 0.00024(16) 0.00509(17)
S3 0.0176(2) 0.0129(2) 0.0116(2) -0.00003(16) -0.00067(16) 0.00860(17)
S4 0.0140(2) 0.0103(2) 0.0136(2) 0.00219(16) 0.00061(15) 0.00513(16)
Zn1 0.01377(11) 0.00972(11) 0.01601(12) 0.00035(8) -0.00045(8) 0.00523(8)

loop_
_atom_type_symbol
_atom_type_description
_atom_type_scat_dispersion_real
_atom_type_scat_dispersion_imag
_atom_type_scat_source
C C 0.0033 0.0016 'International Tables Vol C Tables 4.2.6.8 and 6.1.1.4'
H H 0.0000 0.0000 'International Tables Vol C Tables 4.2.6.8 and 6.1.1.4'
N N 0.0061 0.0033 'International Tables Vol C Tables 4.2.6.8 and 6.1.1.4'
S S 0.1246 0.1234 'International Tables Vol C Tables 4.2.6.8 and 6.1.1.4'
Zn Zn 0.2839 1.4301 'International Tables Vol C Tables 4.2.6.8 and 6.1.1.4'

loop_
_geom_angle_atom_site_label_1
_geom_angle_atom_site_label_2
_geom_angle_atom_site_label_3
_geom_angle
_geom_angle_site_symmetry_1
_geom_angle_site_symmetry_3
_geom_angle_publ_flag
C2 C1 H1A 109.5 . . ?
C2 C1 H1B 109.5 . . ?
H1A C1 H1B 109.5 . . ?
C2 C1 H1C 109.5 . . ?
H1A C1 H1C 109.5 . . ?
H1B C1 H1C 109.5 . . ?
C1 C2 C3 113.94(16) . . ?
C1 C2 H2A 108.8 . . ?
C3 C2 H2A 108.8 . . ?
C1 C2 H2B 108.8 . . ?
C3 C2 H2B 108.8 . . ?
H2A C2 H2B 107.7 . . ?
C2 C3 C4 111.69(14) . . ?
C2 C3 H3A 109.3 . . ?
C4 C3 H3A 109.3 . . ?
C2 C3 H3B 109.3 . . ?
C4 C3 H3B 109.3 . . ?
H3A C3 H3B 107.9 . . ?
C5 C4 C3 113.69(14) . . ?
C5 C4 H4A 108.8 . . ?
C3 C4 H4A 108.8 . . ?
C5 C4 H4B 108.8 . . ?
C3 C4 H4B 108.8 . . ?
H4A C4 H4B 107.7 . . ?
C4 C5 C6 111.60(15) . . ?
C4 C5 H5A 109.3 . . ?
C6 C5 H5A 109.3 . . ?
C4 C5 H5B 109.3 . . ?
C6 C5 H5B 109.3 . . ?
H5A C5 H5B 108.0 . . ?
N1 C6 C5 110.44(14) . . ?
N1 C6 H6A 109.6 . . ?
C5 C6 H6A 109.6 . . ?
N1 C6 H6B 109.6 . . ?
C5 C6 H6B 109.6 . . ?
H6A C6 H6B 108.1 . . ?
N1 C7 S2 122.30(14) . . ?
N1 C7 S1 119.28(13) . . ?
S2 C7 S1 118.42(10) . . ?
N2 C8 S3 118.09(13) . . ?
N2 C8 S4 122.02(13) . . ?
S3 C8 S4 119.87(10) . . ?
N2 C9 C10 111.25(14) . . ?
N2 C9 H9A 109.4 . . ?
C10 C9 H9A 109.4 . . ?
N2 C9 H9B 109.4 . . ?
C10 C9 H9B 109.4 . . ?
H9A C9 H9B 108.0 . . ?
C11 C10 C9 110.14(14) . . ?
C11 C10 H10A 109.6 . . ?
C9 C10 H10A 109.6 . . ?
C11 C10 H10B 109.6 . . ?
C9 C10 H10B 109.6 . . ?
H10A C10 H10B 108.1 . . ?
C10 C11 C12 113.46(15) . . ?
C10 C11 H11A 108.9 . . ?
C12 C11 H11A 108.9 . . ?
C10 C11 H11B 108.9 . . ?
C12 C11 H11B 108.9 . . ?
H11A C11 H11B 107.7 . . ?
C13 C12 C11 112.69(15) . . ?
C13 C12 H12A 109.1 . . ?
C11 C12 H12A 109.1 . . ?
C13 C12 H12B 109.1 . . ?
C11 C12 H12B 109.1 . . ?
H12A C12 H12B 107.8 . . ?
C12 C13 C14 113.51(15) . . ?
C12 C13 H13A 108.9 . . ?
C14 C13 H13A 108.9 . . ?
C12 C13 H13B 108.9 . . ?
C14 C13 H13B 108.9 . . ?
H13A C13 H13B 107.7 . . ?
C13 C14 H14A 109.5 . . ?
C13 C14 H14B 109.5 . . ?
H14A C14 H14B 109.5 . . ?
C13 C14 H14C 109.5 . . ?
H14A C14 H14C 109.5 . . ?
H14B C14 H14C 109.5 . . ?
C7 N1 C6 125.57(15) . . ?
C7 N1 H1 117.2 . . ?
C6 N1 H1 117.2 . . ?
C8 N2 C9 126.60(15) . . ?
C8 N2 H2 116.7 . . ?
C9 N2 H2 116.7 . . ?
C7 S1 Zn1 84.78(6) . . ?
C7 S2 Zn1 81.03(6) . . ?
C8 S3 Zn1 97.64(6) . . ?
C8 S4 Zn1 99.75(6) . 2_766 ?
S3 Zn1 S1 126.310(18) . . ?
S3 Zn1 S4 104.923(17) . 2_766 ?
S1 Zn1 S4 120.428(17) . 2_766 ?
S3 Zn1 S2 112.137(17) . . ?
S1 Zn1 S2 75.727(16) . . ?
S4 Zn1 S2 113.786(16) 2_766 . ?

loop_
_geom_bond_atom_site_label_1
_geom_bond_atom_site_label_2
_geom_bond_distance
_geom_bond_site_symmetry_2
_geom_bond_publ_flag
C1 C2 1.520(2) . ?
C1 H1A 0.9800 . ?
C1 H1B 0.9800 . ?
C1 H1C 0.9800 . ?
C2 C3 1.521(3) . ?
C2 H2A 0.9900 . ?
C2 H2B 0.9900 . ?
C3 C4 1.523(2) . ?
C3 H3A 0.9900 . ?
C3 H3B 0.9900 . ?
C4 C5 1.522(2) . ?
C4 H4A 0.9900 . ?
C4 H4B 0.9900 . ?
C5 C6 1.523(2) . ?
C5 H5A 0.9900 . ?
C5 H5B 0.9900 . ?
C6 N1 1.461(2) . ?
C6 H6A 0.9900 . ?
C6 H6B 0.9900 . ?
C7 N1 1.321(2) . ?
C7 S2 1.7145(18) . ?
C7 S1 1.7275(18) . ?
C8 N2 1.309(2) . ?
C8 S3 1.7227(17) . ?
C8 S4 1.7409(17) . ?
C9 N2 1.464(2) . ?
C9 C10 1.524(2) . ?
C9 H9A 0.9900 . ?
C9 H9B 0.9900 . ?
C10 C11 1.517(2) . ?
C10 H10A 0.9900 . ?
C10 H10B 0.9900 . ?
C11 C12 1.523(2) . ?
C11 H11A 0.9900 . ?
C11 H11B 0.9900 . ?
C12 C13 1.522(2) . ?
C12 H12A 0.9900 . ?
C12 H12B 0.9900 . ?
C13 C14 1.524(2) . ?
C13 H13A 0.9900 . ?
C13 H13B 0.9900 . ?
C14 H14A 0.9800 . ?
C14 H14B 0.9800 . ?
C14 H14C 0.9800 . ?
N1 H1 0.8800 . ?
N2 H2 0.8800 . ?
S1 Zn1 2.3418(5) . ?
S2 Zn1 2.4727(5) . ?
S3 Zn1 2.3262(5) . ?
S4 Zn1 2.3522(5) 2_766 ?
Zn1 S4 2.3522(5) 2_766 ?

loop_
_geom_hbond_atom_site_label_D
_geom_hbond_atom_site_label_H
_geom_hbond_atom_site_label_A
_geom_hbond_distance_DH
_geom_hbond_distance_HA
_geom_hbond_distance_DA
_geom_hbond_angle_DHA
_geom_hbond_site_symmetry_A
N1 H1 S3 0.88 2.78 3.4544(15) 134.5 1_545
N2 H2 S1 0.88 2.60 3.4656(15) 167.6 1_565

loop_
_geom_torsion_atom_site_label_1
_geom_torsion_atom_site_label_2
_geom_torsion_atom_site_label_3
_geom_torsion_atom_site_label_4
_geom_torsion
_geom_torsion_site_symmetry_1
_geom_torsion_site_symmetry_2
_geom_torsion_site_symmetry_3
_geom_torsion_site_symmetry_4
_geom_torsion_publ_flag
C1 C2 C3 C4 -179.98(16) . . . . ?
C2 C3 C4 C5 -176.71(16) . . . . ?
C3 C4 C5 C6 178.57(15) . . . . ?
C4 C5 C6 N1 -179.67(14) . . . . ?
N2 C9 C10 C11 -177.79(14) . . . . ?
C9 C10 C11 C12 178.64(14) . . . . ?
C10 C11 C12 C13 -179.43(15) . . . . ?
C11 C12 C13 C14 179.41(15) . . . . ?
S2 C7 N1 C6 2.5(3) . . . . ?
S1 C7 N1 C6 -177.73(13) . . . . ?
C5 C6 N1 C7 178.07(16) . . . . ?
S3 C8 N2 C9 176.18(14) . . . . ?
S4 C8 N2 C9 -2.2(2) . . . . ?
C10 C9 N2 C8 146.12(17) . . . . ?
N1 C7 S1 Zn1 178.09(14) . . . . ?
S2 C7 S1 Zn1 -2.15(9) . . . . ?
N1 C7 S2 Zn1 -178.20(15) . . . . ?
S1 C7 S2 Zn1 2.05(9) . . . . ?
N2 C8 S3 Zn1 167.30(13) . . . . ?
S4 C8 S3 Zn1 -14.30(10) . . . . ?
N2 C8 S4 Zn1 -80.90(14) . . . 2_766 ?
S3 C8 S4 Zn1 100.77(9) . . . 2_766 ?
C8 S3 Zn1 S1 74.70(6) . . . . ?
C8 S3 Zn1 S4 -73.11(6) . . . 2_766 ?
C8 S3 Zn1 S2 162.91(6) . . . . ?
C7 S1 Zn1 S3 108.55(6) . . . . ?
C7 S1 Zn1 S4 -108.11(6) . . . 2_766 ?
C7 S1 Zn1 S2 1.35(6) . . . . ?
C7 S2 Zn1 S3 -125.17(6) . . . . ?
C7 S2 Zn1 S1 -1.38(6) . . . . ?
C7 S2 Zn1 S4 115.94(6) . . . 2_766 ?
